data_4124207
loop_
_publ_author_name
'Wang, Hailong'
'Li, Bin'
'Wu, Hui'
'Hu, Tong-Liang'
'Yao, Zizhu'
'Zhou, Wei'
'Xiang, Shengchang'
'Chen, Banglin'

_publ_section_title
;
 A Flexible Microporous Hydrogen-Bonded Organic Framework for Gas Sorption
 and Separation.
;
_journal_issue 31
_journal_name_full 'Journal of the American Chemical Society'
_journal_page_first 9963
_journal_page_last 9970
_journal_paper_doi 10.1021/jacs.5b05644
_journal_volume 137
_journal_year 2015
_chemical_formula_sum 'C38 H32 N20'
_chemical_formula_weight 768.84
_space_group_IT_number 12
_symmetry_cell_setting monoclinic
_symmetry_space_group_name_Hall '-C 2y'
_symmetry_space_group_name_H-M 'C 1 2/m 1'
_audit_creation_date 2015-02-24T11:32
_audit_creation_method 'from EXP file using GSAS2CIF'
_cell_angle_alpha 90.0
_cell_angle_beta 121.697(9)
_cell_angle_gamma 90.0
_cell_formula_units_Z 2
_cell_length_a 14.3476(19)
_cell_length_b 17.8692(21)
_cell_length_c 12.2628(20)
_cell_measurement_temperature 295
_cell_volume 2675.0(7)
_computing_structure_refinement GSAS
_diffrn_ambient_temperature 295
_diffrn_measurement_device_type Rigaku_Ultima_IV
_diffrn_radiation_polarisn_ratio 0.5
_diffrn_radiation_probe x-ray
_diffrn_radiation_type 'Cu K\a'
_diffrn_radiation_wavelength 1.5418
_diffrn_radiation_wavelength_wt 1.00
_exptl_absorpt_correction_T_max 1.00000
_exptl_absorpt_correction_T_min 1.00000
_pd_calc_method 'Rietveld Refinement'
_pd_meas_2theta_range_inc 0.02
_pd_meas_2theta_range_max 50.0
_pd_meas_2theta_range_min 2.0
_pd_meas_number_of_points 2401
_pd_phase_name HOF-5
_pd_proc_2theta_range_inc 0.02
_pd_proc_2theta_range_max 49.90832
_pd_proc_2theta_range_min 1.90832
_pd_proc_info_datetime 2015-02-24T11:32:48
_pd_proc_ls_peak_cutoff 0.01000
_pd_proc_ls_prof_R_factor 0.0488
_pd_proc_ls_prof_wR_expected 0.0355
_pd_proc_ls_prof_wR_factor 0.0625
_pd_proc_number_of_points 2401
_refine_ls_goodness_of_fit_all 1.76
_refine_ls_matrix_type full
_refine_ls_number_parameters 10
_refine_ls_number_restraints 0
_refine_ls_R_Fsqd_factor 0.10645
_refine_ls_shift/su_max 0.05
_refine_ls_shift/su_mean 0.02
_reflns_d_resolution_high 1.830
_reflns_d_resolution_low 10.434
_reflns_limit_h_max 8
_reflns_limit_h_min 0
_reflns_limit_k_max 10
_reflns_limit_k_min 0
_reflns_limit_l_max 5
_reflns_limit_l_min -6
_reflns_number_total 497
_cod_data_source_file ja5b05644_si_003.cif
_cod_data_source_block HOF-5a
_cod_depositor_comments
;
The following automatic conversions were performed:

'_geom_bond_publ_flag' value 'N' changed to 'n' according to
/usr/data/users/saulius/crontab/automatic-downloads/rss-feeds/ACS/lib/dictionaries/cif_core.dic
dictionary named 'cif_core.dic' version 2.4.2 from 2011-04-26 (50
times).

'_geom_angle_publ_flag' value 'N' changed to 'n' according to
/usr/data/users/saulius/crontab/automatic-downloads/rss-feeds/ACS/lib/dictionaries/cif_core.dic
dictionary named 'cif_core.dic' version 2.4.2 from 2011-04-26 (39
times).

Automatic conversion script
Id: cif_fix_values 3271 2015-04-21 07:52:19Z andrius 

 Adding full bibliography for 4124207.cif.
;
_cod_original_sg_symbol_H-M 'C 2/m'
_cod_database_code 4124207
_gsas_exptl_extinct_corr_t_min 1.00000
_gsas_exptl_extinct_corr_t_max 1.00000

loop_
_symmetry_equiv_pos_site_id
_symmetry_equiv_pos_as_xyz
1 +x,+y,+z
2 -x,+y,-z
-1 -x,-y,-z
-2 +x,-y,+z
101 +x+1/2,+y+1/2,+z
102 -x+1/2,+y+1/2,-z
-101 -x+1/2,-y+1/2,-z
-102 +x+1/2,-y+1/2,+z

loop_
_atom_site_type_symbol
_atom_site_label
_atom_site_fract_x
_atom_site_fract_y
_atom_site_fract_z
_atom_site_occupancy
_atom_site_thermal_displace_type
_atom_site_U_iso_or_equiv
_atom_site_symmetry_multiplicity
C C1 0.10423(12) 0.41926(21) 0.05169(17) 1.0 Uiso 0.015 8
C C2 0.17559(19) 0.41122(15) 0.18440(18) 1.0 Uiso 0.015 8
C C3 0.27754(21) 0.37745(12) 0.23423(19) 1.0 Uiso 0.015 8
C C4 0.31095(18) 0.34998(14) 0.15242(20) 1.0 Uiso 0.015 8
C C5 0.23817(15) 0.35600(22) 0.01925(20) 1.0 Uiso 0.015 8
C C6 0.1369(9) 0.3863(6) 0.9669(7) 1.0 Uiso 0.015 8
C C7 0.42236(21) 0.31744(12) 0.20947(23) 1.0 Uiso 0.015 8
C C8 0.57307(21) 0.28768(16) 0.20074(30) 1.0 Uiso 0.015 8
C C9 0.57654(31) 0.27209(13) 0.38794(28) 1.0 Uiso 0.015 8
H H10 0.15198(23) 0.43330(16) 0.24940(18) 1.0 Uiso 0.02 8
H H11 0.33329(27) 0.37363(12) 0.33763(19) 1.0 Uiso 0.02 8
H H12 0.2642(9) 0.3324(6) 0.9517(6) 1.0 Uiso 0.02 8
H H13 0.0816(8) 0.3911(6) 0.8632(7) 1.0 Uiso 0.02 8
H H14 0.69506(23) 0.25421(22) 0.1746(4) 1.0 Uiso 0.02 8
H H15 0.58600(23) 0.29811(27) 0.0390(4) 1.0 Uiso 0.02 8
H H16 0.7126(4) 0.24390(22) 0.56331(31) 1.0 Uiso 0.02 8
H H17 0.5911(4) 0.26630(22) 0.56300(30) 1.0 Uiso 0.02 8
N N18 0.62353(21) 0.28313(22) 0.1344(4) 1.0 Uiso 0.015 8
N N19 0.6285(4) 0.25337(19) 0.51228(30) 1.0 Uiso 0.015 8
N N20 0.47043(29) 0.29550(11) 0.33215(26) 1.0 Uiso 0.015 8
N N21 0.46771(18) 0.31377(17) 0.13730(25) 1.0 Uiso 0.015 8
N N22 0.63085(26) 0.26749(14) 0.32551(30) 1.0 Uiso 0.015 8
C C23 0.0 0.53808(25) 0.0 1.0 Uiso 0.015 4

loop_
_atom_type_symbol
_atom_type_number_in_cell
_atom_type_scat_dispersion_real
_atom_type_scat_dispersion_imag
_atom_type_scat_Cromer_Mann_a1
_atom_type_scat_Cromer_Mann_a2
_atom_type_scat_Cromer_Mann_a3
_atom_type_scat_Cromer_Mann_a4
_atom_type_scat_Cromer_Mann_b1
_atom_type_scat_Cromer_Mann_b2
_atom_type_scat_Cromer_Mann_b3
_atom_type_scat_Cromer_Mann_b4
_atom_type_scat_Cromer_Mann_c
_atom_type_scat_source
C 76.0 0.000 0.000 2.31000 20.8439 1.02000 10.2075 1.58860 0.56870 0.86500 51.6512 0.21560 International_Tables_Vol_C
H 64.0 0.000 0.000 0.49300 10.5109 0.32291 26.1257 0.14019 3.14236 0.04081 57.7997 0.00304 International_Tables_Vol_C
N 40.0 0.000 0.000 12.2126 0.00570 3.13220 9.89330 2.01250 28.9975 1.16630 0.58260 -11.529 International_Tables_Vol_C

loop_
_geom_angle_atom_site_label_1
_geom_angle_atom_site_label_2
_geom_angle_atom_site_label_3
_geom_angle
_geom_angle_site_symmetry_1
_geom_angle_site_symmetry_3
_geom_angle_publ_flag
C2 C1 C6 118.04(24) 1_555 1_554 n
C2 C1 C23 120.23(5) 1_555 -1_565 n
C6 C1 C23 121.71(23) 1_554 -1_565 n
C1 C2 C3 120.8(2) 1_555 1_555 n
C1 C2 H10 119.6(3) 1_555 1_555 n
C3 C2 H10 119.6(2) 1_555 1_555 n
C2 C3 C4 120.73(19) 1_555 1_555 n
C2 C3 H11 119.9(3) 1_555 1_555 n
C4 C3 H11 119.4(3) 1_555 1_555 n
C3 C4 C5 118.5(2) 1_555 1_555 n
C3 C4 C7 119.06(19) 1_555 1_555 n
C5 C4 C7 122.4(2) 1_555 1_555 n
C4 C5 C6 122.58(17) 1_555 1_554 n
C4 C5 H12 118.88(33) 1_555 1_554 n
C6 C5 H12 118.5(5) 1_554 1_554 n
C1 C6 C5 119.1(5) 1_556 1_556 n
C1 C6 H13 119.01(25) 1_556 1_555 n
C5 C6 H13 121.73(16) 1_556 1_555 n
C4 C7 N20 115.7(3) 1_555 1_555 n
C4 C7 N21 118.7(2) 1_555 1_555 n
N20 C7 N21 125.6(3) 1_555 1_555 n
N18 C8 N21 117.5(3) 1_555 1_555 n
N18 C8 N22 117.6(4) 1_555 1_555 n
N21 C8 N22 124.9(3) 1_555 1_555 n
N19 C9 N20 116.9(4) 1_555 1_555 n
N19 C9 N22 119.1(4) 1_555 1_555 n
N20 C9 N22 124.0(3) 1_555 1_555 n
C8 N18 H14 117.7(4) 1_555 1_555 n
C8 N18 H15 122.9(4) 1_555 1_555 n
H14 N18 H15 118.2(5) 1_555 1_555 n
C9 N19 H16 120.0(6) 1_555 1_555 n
C9 N19 H17 118.2(5) 1_555 1_555 n
H16 N19 H17 118.5(4) 1_555 1_555 n
C7 N20 C9 115.5(4) 1_555 1_555 n
C7 N21 C8 114.4(3) 1_555 1_555 n
C8 N22 C9 115.6(4) 1_555 1_555 n
C1 C23 C1 118.5(5) -1_565 -2_565 n
C1 C23 C23 120.75(25) -1_565 -1_565 n
C1 C23 C23 120.75(25) -2_565 -1_565 n

loop_
_geom_bond_atom_site_label_1
_geom_bond_atom_site_label_2
_geom_bond_distance
_geom_bond_site_symmetry_2
_geom_bond_publ_flag
C1 C2 1.402(3) 1_555 n
C1 C6 1.471(4) 1_554 n
C1 C23 1.491(5) -1_565 n
C2 C1 1.402(3) 1_555 n
C2 C3 1.392(4) 1_555 n
C2 H10 1.091(4) 1_555 n
C3 C2 1.392(4) 1_555 n
C3 C4 1.409(4) 1_555 n
C3 H11 1.089(3) 1_555 n
C4 C3 1.409(4) 1_555 n
C4 C5 1.405(3) 1_555 n
C4 C7 1.486(4) 1_555 n
C5 C4 1.405(3) 1_555 n
C5 C6 1.354(6) 1_554 n
C5 H12 1.1536(32) 1_554 n
C6 C1 1.471(4) 1_556 n
C6 C5 1.354(6) 1_556 n
C6 H13 1.093(11) 1_555 n
C7 C4 1.486(4) 1_555 n
C7 N20 1.343(4) 1_555 n
C7 N21 1.348(4) 1_555 n
C8 N18 1.345(5) 1_555 n
C8 N21 1.369(5) 1_555 n
C8 N22 1.351(4) 1_555 n
C9 N19 1.342(4) 1_555 n
C9 N20 1.366(6) 1_555 n
C9 N22 1.353(6) 1_555 n
H10 C2 1.091(4) 1_555 n
H11 C3 1.089(3) 1_555 n
H12 C5 1.1536(32) 1_556 n
H13 C6 1.093(11) 1_555 n
H14 N18 1.016(5) 1_555 n
H15 N18 1.034(6) 1_555 n
H16 N19 1.041(17) 1_555 n
H17 N19 1.039(8) 1_555 n
N18 C8 1.345(5) 1_555 n
N18 H14 1.016(5) 1_555 n
N18 H15 1.034(6) 1_555 n
N19 C9 1.342(4) 1_555 n
N19 H16 1.041(8) 1_555 n
N19 H17 1.039(8) 1_555 n
N20 C7 1.343(4) 1_555 n
N20 C9 1.366(6) 1_555 n
N21 C7 1.348(4) 1_555 n
N21 C8 1.369(5) 1_555 n
N22 C8 1.351(4) 1_555 n
N22 C9 1.353(6) 1_555 n
C23 C1 1.491(5) -1_565 n
C23 C1 1.491(5) -2_565 n
C23 C23 1.361(9) -1_565 n
